data_4118776
loop_
_publ_author_name
'Sebastian Marks'
'Joachim G. Heck'
'Marija H. Habicht'
'Pascual O\~na-Burgos'
'Claus Feldmann'
'Peter W. Roesky'

_publ_section_title
;
 [Ln(BH4)2(THF)2] (Ln = Eu, Yb)-A Highly Luminescent Material. Synthesis,
 Properties, Reactivity, and NMR Studies
;
_journal_name_full 'Journal of the American Chemical Society'
_journal_page_first 16983
_journal_page_last 16986
_journal_paper_doi 10.1021/ja308077t
_journal_volume 134
_journal_year 2012
_chemical_formula_moiety 'C39 H59 B N2 O2 P2 Si2 Yb'
_chemical_formula_sum 'C39 H59 B N2 O2 P2 Si2 Yb'
_chemical_formula_weight 889.85
_chemical_name_systematic
;
 ?
;
_space_group_IT_number 2
_symmetry_cell_setting triclinic
_symmetry_Int_Tables_number 2
_symmetry_space_group_name_Hall '-P 1'
_symmetry_space_group_name_H-M 'P -1'
_atom_sites_solution_hydrogens geom
_atom_sites_solution_primary direct
_atom_sites_solution_secondary difmap
_audit_creation_date 10-12-07
_audit_creation_method 'STOE X-RED'
_cell_angle_alpha 79.88(3)
_cell_angle_beta 89.61(3)
_cell_angle_gamma 70.33(3)
_cell_formula_units_Z 2
_cell_length_a 10.104(2)
_cell_length_b 11.976(2)
_cell_length_c 18.965(4)
_cell_measurement_reflns_used 40301
_cell_measurement_temperature 153(2)
_cell_measurement_theta_max 29.57
_cell_measurement_theta_min 1.83
_cell_volume 2123.9(9)
_computing_cell_refinement 'STOE X-AREA, PLATON (A.L.Spek, 2005)'
_computing_data_collection 'STOE X-AREA'
_computing_data_reduction 'STOE X-RED, PLATON (A.L.Spek, 2005)'
_computing_molecular_graphics 'Diamond 2.1e/3'
_computing_publication_material 'X-STEP32, Microsoft Word'
_computing_structure_refinement 'SHELXL-97 (Sheldrick, 1997)'
_computing_structure_solution 'SHELXS-97 (Sheldrick, 1997)'
_diffrn_ambient_temperature 153(2)
_diffrn_detector_area_resol_mean 6.67
_diffrn_measured_fraction_theta_full 0.993
_diffrn_measured_fraction_theta_max 0.993
_diffrn_measurement_device_type 'STOE IPDS 2'
_diffrn_measurement_method 'area detector'
_diffrn_radiation_monochromator graphite
_diffrn_radiation_source 'fine-focus sealed tube'
_diffrn_radiation_type MoK\a
_diffrn_radiation_wavelength 0.71073
_diffrn_reflns_av_R_equivalents 0.1056
_diffrn_reflns_av_sigmaI/netI 0.0727
_diffrn_reflns_limit_h_max 13
_diffrn_reflns_limit_h_min -13
_diffrn_reflns_limit_k_max 16
_diffrn_reflns_limit_k_min -16
_diffrn_reflns_limit_l_max 25
_diffrn_reflns_limit_l_min -26
_diffrn_reflns_number 39798
_diffrn_reflns_theta_full 29.21
_diffrn_reflns_theta_max 29.21
_diffrn_reflns_theta_min 1.84
_exptl_absorpt_coefficient_mu 2.367
_exptl_absorpt_correction_T_max 0.6811
_exptl_absorpt_correction_T_min 0.4614
_exptl_absorpt_correction_type integration
_exptl_absorpt_process_details 'STOE X-RED & X-SHAPE'
_exptl_crystal_colour orange
_exptl_crystal_density_diffrn 1.391
_exptl_crystal_description plate
_exptl_crystal_F_000 912
_exptl_crystal_size_max 0.474
_exptl_crystal_size_mid 0.345
_exptl_crystal_size_min 0.237
_refine_diff_density_max 1.406
_refine_diff_density_min -2.726
_refine_diff_density_rms 0.136
_refine_ls_extinction_method none
_refine_ls_goodness_of_fit_ref 0.985
_refine_ls_hydrogen_treatment mixed
_refine_ls_matrix_type full
_refine_ls_number_parameters 464
_refine_ls_number_reflns 11436
_refine_ls_number_restraints 0
_refine_ls_restrained_S_all 0.985
_refine_ls_R_factor_all 0.0527
_refine_ls_R_factor_gt 0.0446
_refine_ls_shift/su_max 0.001
_refine_ls_shift/su_mean 0.000
_refine_ls_structure_factor_coef Fsqd
_refine_ls_weighting_details 'calc w=1/[\s^2^(Fo^2^)+(0.0636P)^2^+0.0000P] where P=(Fo^2^+2Fc^2^)/3'
_refine_ls_weighting_scheme calc
_refine_ls_wR_factor_gt 0.1072
_refine_ls_wR_factor_ref 0.1099
_reflns_number_gt 9669
_reflns_number_total 11436
_reflns_threshold_expression >2\s(I)
_cod_data_source_file ja308077t_si_005.cif
_cod_data_source_block 3b
_cod_original_cell_volume 2124.0(7)
_cod_original_sg_symbol_Hall -P1
_cod_database_code 4118776

loop_
_symmetry_equiv_pos_as_xyz
'x, y, z'
'-x, -y, -z'

loop_
_atom_site_label
_atom_site_type_symbol
_atom_site_fract_x
_atom_site_fract_y
_atom_site_fract_z
_atom_site_U_iso_or_equiv
_atom_site_adp_type
_atom_site_occupancy
_atom_site_symmetry_multiplicity
_atom_site_calc_flag
_atom_site_refinement_flags
C1 C 0.1670(3) 0.7965(3) 0.24632(19) 0.0285(7) Uani 1 1 d .
H1 H 0.0746 0.8429 0.2194 0.034 Uiso 1 1 calc R
C2 C 0.1564(4) 0.6523(4) 0.1467(2) 0.0325(7) Uani 1 1 d .
C3 C 0.2295(5) 0.5984(4) 0.0920(2) 0.0397(9) Uani 1 1 d .
H3 H 0.3295 0.5677 0.0953 0.048 Uiso 1 1 calc R
C4 C 0.1565(6) 0.5897(5) 0.0326(2) 0.0502(11) Uani 1 1 d .
H4 H 0.2065 0.5506 -0.0039 0.060 Uiso 1 1 calc R
C5 C 0.0113(6) 0.6376(5) 0.0264(3) 0.0525(11) Uani 1 1 d .
H5 H -0.0383 0.6308 -0.0141 0.063 Uiso 1 1 calc R
C6 C -0.0612(5) 0.6946(5) 0.0782(3) 0.0479(10) Uani 1 1 d .
H6 H -0.1608 0.7305 0.0729 0.057 Uiso 1 1 calc R
C7 C 0.0108(4) 0.7000(4) 0.1387(2) 0.0398(9) Uani 1 1 d .
H7 H -0.0406 0.7371 0.1755 0.048 Uiso 1 1 calc R
C8 C 0.2402(4) 0.5303(3) 0.2917(2) 0.0318(7) Uani 1 1 d .
C9 C 0.3468(4) 0.4723(4) 0.3456(2) 0.0377(8) Uani 1 1 d .
H9 H 0.4270 0.4967 0.3463 0.045 Uiso 1 1 calc R
C10 C 0.3369(5) 0.3794(4) 0.3981(2) 0.0438(10) Uani 1 1 d .
H10 H 0.4100 0.3406 0.4346 0.053 Uiso 1 1 calc R
C11 C 0.2207(5) 0.3434(4) 0.3974(2) 0.0459(10) Uani 1 1 d .
H11 H 0.2144 0.2790 0.4329 0.055 Uiso 1 1 calc R
C12 C 0.1143(5) 0.4006(4) 0.3453(3) 0.0471(10) Uani 1 1 d .
H12 H 0.0340 0.3763 0.3451 0.057 Uiso 1 1 calc R
C13 C 0.1235(4) 0.4938(4) 0.2930(2) 0.0400(9) Uani 1 1 d .
H13 H 0.0487 0.5334 0.2575 0.048 Uiso 1 1 calc R
C14 C 0.1937(4) 0.7317(3) 0.40530(19) 0.0286(7) Uani 1 1 d .
C15 C 0.3125(4) 0.6702(4) 0.4509(2) 0.0340(8) Uani 1 1 d .
H15 H 0.3981 0.6846 0.4405 0.041 Uiso 1 1 calc R
C16 C 0.3078(4) 0.5873(4) 0.5116(2) 0.0396(9) Uani 1 1 d .
H16 H 0.3899 0.5456 0.5423 0.048 Uiso 1 1 calc R
C17 C 0.1832(5) 0.5656(4) 0.5273(2) 0.0416(9) Uani 1 1 d .
H17 H 0.1791 0.5104 0.5692 0.050 Uiso 1 1 calc R
C18 C 0.0649(4) 0.6250(4) 0.4813(2) 0.0391(9) Uani 1 1 d .
H18 H -0.0199 0.6090 0.4913 0.047 Uiso 1 1 calc R
C19 C 0.0690(4) 0.7076(4) 0.4210(2) 0.0339(8) Uani 1 1 d .
H19 H -0.0130 0.7481 0.3901 0.041 Uiso 1 1 calc R
C20 C 0.0361(4) 0.9673(3) 0.3336(2) 0.0304(7) Uani 1 1 d .
C21 C -0.0933(4) 0.9833(4) 0.3011(3) 0.0412(9) Uani 1 1 d .
H21 H -0.1004 0.9287 0.2718 0.049 Uiso 1 1 calc R
C22 C -0.2131(4) 1.0785(4) 0.3111(3) 0.0497(11) Uani 1 1 d .
H22 H -0.3009 1.0887 0.2883 0.060 Uiso 1 1 calc R
C23 C -0.2045(5) 1.1577(4) 0.3539(3) 0.0495(11) Uani 1 1 d .
H23 H -0.2863 1.2222 0.3610 0.059 Uiso 1 1 calc R
C24 C -0.0772(5) 1.1431(5) 0.3864(3) 0.0535(12) Uani 1 1 d .
H24 H -0.0709 1.1977 0.4160 0.064 Uiso 1 1 calc R
C25 C 0.0426(5) 1.0486(4) 0.3762(3) 0.0462(10) Uani 1 1 d .
H25 H 0.1302 1.0395 0.3988 0.055 Uiso 1 1 calc R
C26 C 0.3751(5) 0.9236(5) 0.4743(2) 0.0435(9) Uani 1 1 d .
H26A H 0.3308 1.0079 0.4795 0.065 Uiso 1 1 calc R
H26B H 0.4569 0.8846 0.5084 0.065 Uiso 1 1 calc R
H26C H 0.3071 0.8813 0.4839 0.065 Uiso 1 1 calc R
C27 C 0.4264(5) 1.0728(4) 0.3385(2) 0.0412(9) Uani 1 1 d .
H27A H 0.4612 1.0728 0.2901 0.062 Uiso 1 1 calc R
H27B H 0.4852 1.0994 0.3679 0.062 Uiso 1 1 calc R
H27C H 0.3289 1.1280 0.3357 0.062 Uiso 1 1 calc R
C28 C 0.6214(4) 0.8131(4) 0.3880(3) 0.0444(10) Uani 1 1 d .
H28A H 0.6264 0.7330 0.4134 0.067 Uiso 1 1 calc R
H28B H 0.6790 0.8446 0.4149 0.067 Uiso 1 1 calc R
H28C H 0.6568 0.8072 0.3401 0.067 Uiso 1 1 calc R
C29 C 0.6997(4) 0.5018(5) 0.2777(3) 0.0470(10) Uani 1 1 d .
H29A H 0.7231 0.5755 0.2743 0.071 Uiso 1 1 calc R
H29B H 0.7848 0.4342 0.2727 0.071 Uiso 1 1 calc R
H29C H 0.6615 0.4845 0.3244 0.071 Uiso 1 1 calc R
C30 C 0.6462(5) 0.5606(5) 0.1184(3) 0.0559(13) Uani 1 1 d .
H30A H 0.5818 0.5684 0.0779 0.084 Uiso 1 1 calc R
H30B H 0.7356 0.4962 0.1153 0.084 Uiso 1 1 calc R
H30C H 0.6631 0.6369 0.1167 0.084 Uiso 1 1 calc R
C31 C 0.5432(5) 0.3745(4) 0.2042(3) 0.0497(11) Uani 1 1 d .
H31A H 0.5101 0.3468 0.2505 0.075 Uiso 1 1 calc R
H31B H 0.6336 0.3153 0.1962 0.075 Uiso 1 1 calc R
H31C H 0.4741 0.3837 0.1657 0.075 Uiso 1 1 calc R
C32 C 0.4151(6) 0.8605(6) 0.0081(3) 0.0626(15) Uani 1 1 d .
H32A H 0.5047 0.7933 0.0230 0.075 Uiso 1 1 calc R
H32B H 0.4366 0.9347 -0.0105 0.075 Uiso 1 1 calc R
C33 C 0.3345(7) 0.8322(6) -0.0471(3) 0.0660(15) Uani 1 1 d .
H33A H 0.3519 0.7445 -0.0400 0.079 Uiso 1 1 calc R
H33B H 0.3603 0.8596 -0.0959 0.079 Uiso 1 1 calc R
C34 C 0.1833(6) 0.9006(7) -0.0359(3) 0.0731(18) Uani 1 1 d .
H34A H 0.1462 0.9741 -0.0733 0.088 Uiso 1 1 calc R
H34B H 0.1243 0.8498 -0.0377 0.088 Uiso 1 1 calc R
C35 C 0.1842(6) 0.9331(6) 0.0368(3) 0.0637(15) Uani 1 1 d .
H35A H 0.1542 1.0218 0.0327 0.076 Uiso 1 1 calc R
H35B H 0.1188 0.9033 0.0674 0.076 Uiso 1 1 calc R
C36 C 0.1068(7) 1.1365(5) 0.1733(5) 0.091(3) Uani 1 1 d .
H36A H 0.0468 1.1401 0.1313 0.109 Uiso 1 1 calc R
H36B H 0.0787 1.0899 0.2156 0.109 Uiso 1 1 calc R
C37 C 0.0818(8) 1.2529(7) 0.1849(5) 0.090(2) Uani 1 1 d .
H37A H 0.0646 1.2576 0.2359 0.108 Uiso 1 1 calc R
H37B H -0.0010 1.3106 0.1549 0.108 Uiso 1 1 calc R
C38 C 0.2089(7) 1.2795(5) 0.1648(4) 0.0709(17) Uani 1 1 d .
H38A H 0.2598 1.2857 0.2076 0.085 Uiso 1 1 calc R
H38B H 0.1855 1.3563 0.1300 0.085 Uiso 1 1 calc R
C39 C 0.2983(6) 1.1734(6) 0.1308(4) 0.079(2) Uani 1 1 d .
H39A H 0.2833 1.1927 0.0779 0.095 Uiso 1 1 calc R
H39B H 0.3997 1.1526 0.1437 0.095 Uiso 1 1 calc R
B1 B 0.6398(5) 0.8847(5) 0.1763(3) 0.0425(10) Uani 1 1 d .
N1 N 0.4159(3) 0.6398(3) 0.21299(17) 0.0315(6) Uani 1 1 d .
N2 N 0.3368(3) 0.8714(3) 0.32483(17) 0.0307(6) Uani 1 1 d .
O1 O 0.3255(3) 0.8775(3) 0.06748(17) 0.0489(8) Uani 1 1 d .
O2 O 0.2485(3) 1.0747(3) 0.16118(18) 0.0452(7) Uani 1 1 d .
Si1 Si 0.56592(10) 0.52282(10) 0.20474(6) 0.0344(2) Uani 1 1 d .
Si2 Si 0.43380(10) 0.91758(10) 0.37966(6) 0.0315(2) Uani 1 1 d .
P1 P 0.25610(9) 0.65558(8) 0.22560(5) 0.02724(17) Uani 1 1 d .
P2 P 0.19607(9) 0.84132(8) 0.32549(5) 0.02603(17) Uani 1 1 d .
Yb1 Yb 0.393369(15) 0.857766(14) 0.196768(8) 0.02904(6) Uani 1 1 d .
H40 H 0.564(6) 0.952(6) 0.206(3) 0.067(17) Uiso 1 1 d .
H41 H 0.647(7) 0.818(7) 0.200(4) 0.08(2) Uiso 1 1 d .
H42 H 0.578(6) 0.900(6) 0.111(4) 0.072(19) Uiso 1 1 d .
H43 H 0.744(6) 0.897(5) 0.172(3) 0.064(17) Uiso 1 1 d .

loop_
_atom_site_aniso_label
_atom_site_aniso_U_11
_atom_site_aniso_U_22
_atom_site_aniso_U_33
_atom_site_aniso_U_23
_atom_site_aniso_U_13
_atom_site_aniso_U_12
C1 0.0239(14) 0.0329(17) 0.0296(15) -0.0089(13) 0.0028(12) -0.0092(12)
C2 0.0347(17) 0.0356(19) 0.0322(17) -0.0115(15) 0.0010(14) -0.0157(15)
C3 0.043(2) 0.042(2) 0.0336(18) -0.0149(16) 0.0002(15) -0.0099(17)
C4 0.062(3) 0.055(3) 0.034(2) -0.0189(19) -0.0033(19) -0.017(2)
C5 0.065(3) 0.055(3) 0.044(2) -0.012(2) -0.012(2) -0.027(2)
C6 0.041(2) 0.059(3) 0.048(2) -0.013(2) -0.0059(18) -0.021(2)
C7 0.0335(18) 0.052(2) 0.039(2) -0.0171(18) -0.0013(15) -0.0156(17)
C8 0.0335(16) 0.0331(18) 0.0315(17) -0.0123(14) 0.0055(13) -0.0115(14)
C9 0.0381(19) 0.036(2) 0.040(2) -0.0101(16) 0.0027(15) -0.0124(16)
C10 0.050(2) 0.035(2) 0.041(2) -0.0060(17) 0.0027(18) -0.0079(17)
C11 0.063(3) 0.034(2) 0.044(2) -0.0102(17) 0.019(2) -0.0195(19)
C12 0.058(3) 0.049(3) 0.046(2) -0.016(2) 0.015(2) -0.029(2)
C13 0.041(2) 0.043(2) 0.040(2) -0.0117(17) 0.0055(16) -0.0181(17)
C14 0.0285(15) 0.0283(16) 0.0313(16) -0.0120(13) 0.0032(12) -0.0093(13)
C15 0.0337(17) 0.0353(19) 0.0339(18) -0.0073(15) 0.0003(14) -0.0127(14)
C16 0.042(2) 0.042(2) 0.0326(18) -0.0051(16) -0.0020(15) -0.0122(17)
C17 0.051(2) 0.034(2) 0.042(2) -0.0066(17) 0.0068(18) -0.0171(17)
C18 0.042(2) 0.039(2) 0.041(2) -0.0121(17) 0.0115(17) -0.0189(17)
C19 0.0316(16) 0.0328(18) 0.0399(19) -0.0091(15) 0.0043(14) -0.0129(14)
C20 0.0275(15) 0.0282(16) 0.0344(17) -0.0096(14) 0.0056(13) -0.0063(13)
C21 0.0273(17) 0.042(2) 0.056(2) -0.0177(19) 0.0048(16) -0.0097(15)
C22 0.0290(18) 0.045(2) 0.068(3) -0.012(2) 0.0013(19) -0.0029(17)
C23 0.044(2) 0.033(2) 0.063(3) -0.013(2) 0.015(2) -0.0016(17)
C24 0.048(2) 0.046(3) 0.070(3) -0.032(2) 0.014(2) -0.011(2)
C25 0.039(2) 0.046(2) 0.057(3) -0.030(2) 0.0060(18) -0.0082(18)
C26 0.048(2) 0.053(3) 0.037(2) -0.0161(18) 0.0044(17) -0.025(2)
C27 0.048(2) 0.039(2) 0.045(2) -0.0122(17) 0.0052(17) -0.0228(18)
C28 0.0344(19) 0.048(2) 0.047(2) -0.0112(19) -0.0045(17) -0.0086(17)
C29 0.0317(18) 0.052(3) 0.053(3) -0.012(2) -0.0054(17) -0.0076(17)
C30 0.042(2) 0.071(3) 0.050(3) -0.021(2) 0.016(2) -0.009(2)
C31 0.043(2) 0.040(2) 0.061(3) -0.019(2) 0.000(2) -0.0042(18)
C32 0.049(3) 0.098(4) 0.036(2) -0.021(3) 0.0047(19) -0.016(3)
C33 0.073(4) 0.083(4) 0.055(3) -0.026(3) 0.010(3) -0.036(3)
C34 0.055(3) 0.106(5) 0.059(3) -0.008(3) -0.010(3) -0.032(3)
C35 0.048(3) 0.087(4) 0.042(2) -0.009(3) -0.009(2) -0.007(3)
C36 0.059(3) 0.044(3) 0.147(7) -0.002(4) 0.042(4) 0.001(3)
C37 0.081(5) 0.073(5) 0.120(7) -0.047(4) 0.009(4) -0.018(4)
C38 0.077(4) 0.047(3) 0.085(4) -0.011(3) -0.018(3) -0.016(3)
C39 0.048(3) 0.078(4) 0.092(5) 0.022(4) 0.008(3) -0.015(3)
B1 0.035(2) 0.045(3) 0.047(3) -0.010(2) 0.0048(19) -0.0133(19)
N1 0.0262(13) 0.0356(16) 0.0341(15) -0.0117(13) 0.0029(11) -0.0099(12)
N2 0.0251(13) 0.0310(15) 0.0375(15) -0.0092(12) 0.0027(11) -0.0101(11)
O1 0.0454(16) 0.057(2) 0.0387(15) -0.0071(14) 0.0038(13) -0.0119(14)
O2 0.0404(15) 0.0398(16) 0.0514(17) -0.0008(13) 0.0049(13) -0.0124(12)
Si1 0.0271(4) 0.0362(5) 0.0378(5) -0.0137(4) 0.0019(4) -0.0047(4)
Si2 0.0292(4) 0.0368(5) 0.0320(5) -0.0113(4) 0.0008(4) -0.0134(4)
P1 0.0250(4) 0.0299(4) 0.0286(4) -0.0111(3) 0.0024(3) -0.0088(3)
P2 0.0235(4) 0.0271(4) 0.0286(4) -0.0097(3) 0.0021(3) -0.0078(3)
Yb1 0.02670(8) 0.03199(9) 0.02938(8) -0.00776(6) 0.00436(5) -0.01023(6)

loop_
_atom_type_symbol
_atom_type_description
_atom_type_scat_dispersion_real
_atom_type_scat_dispersion_imag
_atom_type_scat_source
C C 0.0033 0.0016 'International Tables Vol C Tables 4.2.6.8 and 6.1.1.4'
H H 0.0000 0.0000 'International Tables Vol C Tables 4.2.6.8 and 6.1.1.4'
B B 0.0013 0.0007 'International Tables Vol C Tables 4.2.6.8 and 6.1.1.4'
N N 0.0061 0.0033 'International Tables Vol C Tables 4.2.6.8 and 6.1.1.4'
O O 0.0106 0.0060 'International Tables Vol C Tables 4.2.6.8 and 6.1.1.4'
Si Si 0.0817 0.0704 'International Tables Vol C Tables 4.2.6.8 and 6.1.1.4'
P P 0.1023 0.0942 'International Tables Vol C Tables 4.2.6.8 and 6.1.1.4'
Yb Yb -0.3850 5.5486 'International Tables Vol C Tables 4.2.6.8 and 6.1.1.4'

loop_
_geom_angle_atom_site_label_1
_geom_angle_atom_site_label_2
_geom_angle_atom_site_label_3
_geom_angle
P1 C1 P2 124.5(2)
P1 C1 Yb1 86.05(13)
P2 C1 Yb1 86.80(14)
P1 C1 H1 116.2
P2 C1 H1 116.2
Yb1 C1 H1 116.2
C7 C2 C3 118.2(4)
C7 C2 P1 123.1(3)
C3 C2 P1 118.7(3)
C4 C3 C2 120.1(4)
C4 C3 H3 119.9
C2 C3 H3 119.9
C5 C4 C3 120.1(4)
C5 C4 H4 119.9
C3 C4 H4 119.9
C6 C5 C4 120.3(4)
C6 C5 H5 119.9
C4 C5 H5 119.9
C5 C6 C7 119.8(4)
C5 C6 H6 120.1
C7 C6 H6 120.1
C6 C7 C2 121.3(4)
C6 C7 H7 119.3
C2 C7 H7 119.3
C13 C8 C9 118.1(4)
C13 C8 P1 123.0(3)
C9 C8 P1 118.8(3)
C10 C9 C8 120.7(4)
C10 C9 H9 119.6
C8 C9 H9 119.6
C11 C10 C9 119.9(4)
C11 C10 H10 120.0
C9 C10 H10 120.0
C12 C11 C10 119.9(4)
C12 C11 H11 120.0
C10 C11 H11 120.0
C11 C12 C13 120.3(4)
C11 C12 H12 119.9
C13 C12 H12 119.9
C12 C13 C8 121.0(4)
C12 C13 H13 119.5
C8 C13 H13 119.5
C15 C14 C19 118.6(3)
C15 C14 P2 121.9(3)
C19 C14 P2 119.5(3)
C14 C15 C16 120.8(4)
C14 C15 H15 119.6
C16 C15 H15 119.6
C17 C16 C15 120.1(4)
C17 C16 H16 120.0
C15 C16 H16 120.0
C18 C17 C16 119.4(4)
C18 C17 H17 120.3
C16 C17 H17 120.3
C17 C18 C19 120.7(4)
C17 C18 H18 119.7
C19 C18 H18 119.7
C18 C19 C14 120.4(4)
C18 C19 H19 119.8
C14 C19 H19 119.8
C25 C20 C21 118.1(4)
C25 C20 P2 118.8(3)
C21 C20 P2 123.1(3)
C20 C21 C22 120.8(4)
C20 C21 H21 119.6
C22 C21 H21 119.6
C23 C22 C21 120.2(4)
C23 C22 H22 119.9
C21 C22 H22 119.9
C24 C23 C22 119.7(4)
C24 C23 H23 120.1
C22 C23 H23 120.1
C23 C24 C25 120.2(5)
C23 C24 H24 119.9
C25 C24 H24 119.9
C20 C25 C24 121.0(4)
C20 C25 H25 119.5
C24 C25 H25 119.5
Si2 C26 H26A 109.5
Si2 C26 H26B 109.5
H26A C26 H26B 109.5
Si2 C26 H26C 109.5
H26A C26 H26C 109.5
H26B C26 H26C 109.5
Si2 C27 H27A 109.5
Si2 C27 H27B 109.5
H27A C27 H27B 109.5
Si2 C27 H27C 109.5
H27A C27 H27C 109.5
H27B C27 H27C 109.5
Si2 C28 H28A 109.5
Si2 C28 H28B 109.5
H28A C28 H28B 109.5
Si2 C28 H28C 109.5
H28A C28 H28C 109.5
H28B C28 H28C 109.5
Si1 C29 H29A 109.5
Si1 C29 H29B 109.5
H29A C29 H29B 109.5
Si1 C29 H29C 109.5
H29A C29 H29C 109.5
H29B C29 H29C 109.5
Si1 C30 H30A 109.5
Si1 C30 H30B 109.5
H30A C30 H30B 109.5
Si1 C30 H30C 109.5
H30A C30 H30C 109.5
H30B C30 H30C 109.5
Si1 C31 H31A 109.5
Si1 C31 H31B 109.5
H31A C31 H31B 109.5
Si1 C31 H31C 109.5
H31A C31 H31C 109.5
H31B C31 H31C 109.5
O1 C32 C33 105.4(4)
O1 C32 H32A 110.7
C33 C32 H32A 110.7
O1 C32 H32B 110.7
C33 C32 H32B 110.7
H32A C32 H32B 108.8
C32 C33 C34 104.1(5)
C32 C33 H33A 110.9
C34 C33 H33A 110.9
C32 C33 H33B 110.9
C34 C33 H33B 110.9
H33A C33 H33B 109.0
C35 C34 C33 105.4(5)
C35 C34 H34A 110.7
C33 C34 H34A 110.7
C35 C34 H34B 110.7
C33 C34 H34B 110.7
H34A C34 H34B 108.8
O1 C35 C34 107.1(4)
O1 C35 H35A 110.3
C34 C35 H35A 110.3
O1 C35 H35B 110.3
C34 C35 H35B 110.3
H35A C35 H35B 108.6
C37 C36 O2 113.8(6)
C37 C36 H36A 108.8
O2 C36 H36A 108.8
C37 C36 H36B 108.8
O2 C36 H36B 108.8
H36A C36 H36B 107.7
C36 C37 C38 105.3(6)
C36 C37 H37A 110.7
C38 C37 H37A 110.7
C36 C37 H37B 110.7
C38 C37 H37B 110.7
H37A C37 H37B 108.8
C37 C38 C39 105.3(5)
C37 C38 H38A 110.7
C39 C38 H38A 110.7
C37 C38 H38B 110.7
C39 C38 H38B 110.7
H38A C38 H38B 108.8
O2 C39 C38 104.0(5)
O2 C39 H39A 111.0
C38 C39 H39A 111.0
O2 C39 H39B 111.0
C38 C39 H39B 111.0
H39A C39 H39B 109.0
Yb1 B1 H40 65(3)
Yb1 B1 H41 68(5)
H40 B1 H41 105(6)
Yb1 B1 H42 73(3)
H40 B1 H42 107(4)
H41 B1 H42 111(6)
Yb1 B1 H43 176(3)
H40 B1 H43 112(4)
H41 B1 H43 112(6)
H42 B1 H43 111(4)
P1 N1 Si1 136.1(2)
P1 N1 Yb1 97.86(15)
Si1 N1 Yb1 125.89(16)
P2 N2 Si2 138.9(2)
P2 N2 Yb1 98.68(16)
Si2 N2 Yb1 122.03(15)
C35 O1 C32 106.2(4)
C35 O1 Yb1 124.1(3)
C32 O1 Yb1 128.5(3)
C36 O2 C39 102.4(4)
C36 O2 Yb1 130.3(3)
C39 O2 Yb1 126.8(3)
N1 Si1 C29 110.13(19)
N1 Si1 C31 115.90(19)
C29 Si1 C31 108.4(2)
N1 Si1 C30 109.5(2)
C29 Si1 C30 106.2(2)
C31 Si1 C30 106.3(3)
N2 Si2 C27 108.28(19)
N2 Si2 C28 109.52(19)
C27 Si2 C28 109.4(2)
N2 Si2 C26 116.25(18)
C27 Si2 C26 106.8(2)
C28 Si2 C26 106.4(2)
N1 P1 C1 110.66(17)
N1 P1 C2 114.17(17)
C1 P1 C2 103.66(18)
N1 P1 C8 111.15(17)
C1 P1 C8 113.58(17)
C2 P1 C8 103.29(18)
N1 P1 Yb1 52.20(12)
C1 P1 Yb1 60.47(12)
C2 P1 Yb1 112.10(13)
C8 P1 Yb1 144.55(13)
N2 P2 C1 111.19(17)
N2 P2 C14 111.20(17)
C1 P2 C14 112.70(18)
N2 P2 C20 115.02(17)
C1 P2 C20 104.92(17)
C14 P2 C20 101.37(16)
N2 P2 Yb1 51.74(12)
C1 P2 Yb1 59.90(11)
C14 P2 Yb1 137.32(11)
C20 P2 Yb1 121.31(12)
O2 Yb1 O1 76.64(12)
O2 Yb1 N1 149.90(10)
O1 Yb1 N1 87.94(12)
O2 Yb1 N2 89.00(11)
O1 Yb1 N2 152.68(10)
N1 Yb1 N2 93.61(11)
O2 Yb1 B1 96.57(15)
O1 Yb1 B1 96.55(15)
N1 Yb1 B1 110.93(14)
N2 Yb1 B1 108.23(14)
O2 Yb1 C1 92.64(11)
O1 Yb1 C1 94.46(11)
N1 Yb1 C1 62.57(10)
N2 Yb1 C1 62.69(11)
B1 Yb1 C1 167.02(15)
O2 Yb1 P1 121.75(8)
O1 Yb1 P1 85.81(9)
N1 Yb1 P1 29.94(7)
N2 Yb1 P1 82.18(8)
B1 Yb1 P1 140.85(13)
C1 Yb1 P1 33.48(8)
O2 Yb1 P2 88.29(8)
O1 Yb1 P2 125.32(8)
N1 Yb1 P2 79.70(8)
N2 Yb1 P2 29.58(7)
B1 Yb1 P2 137.66(12)
C1 Yb1 P2 33.30(8)
P1 Yb1 P2 58.41(3)
O2 Yb1 H40 78.5(15)
O1 Yb1 H40 109.3(15)
N1 Yb1 H40 131.4(15)
N2 Yb1 H40 90.0(15)
B1 Yb1 H40 25.4(15)
C1 Yb1 H40 151.6(15)
P1 Yb1 H40 157.9(15)
P2 Yb1 H40 118.7(15)
O2 Yb1 H41 114.1(17)
O1 Yb1 H41 104.8(17)
N1 Yb1 H41 94.6(17)
N2 Yb1 H41 102.3(17)
B1 Yb1 H41 18.2(17)
C1 Yb1 H41 149.8(17)
P1 Yb1 H41 124.1(17)
P2 Yb1 H41 129.0(17)
H40 Yb1 H41 38(2)

loop_
_geom_bond_atom_site_label_1
_geom_bond_atom_site_label_2
_geom_bond_distance
C1 P1 1.737(4)
C1 P2 1.739(4)
C1 Yb1 2.740(3)
C1 H1 1.0000
C2 C7 1.385(5)
C2 C3 1.394(5)
C2 P1 1.823(4)
C3 C4 1.389(6)
C3 H3 0.9500
C4 C5 1.381(7)
C4 H4 0.9500
C5 C6 1.363(7)
C5 H5 0.9500
C6 C7 1.385(6)
C6 H6 0.9500
C7 H7 0.9500
C8 C13 1.388(6)
C8 C9 1.396(6)
C8 P1 1.829(4)
C9 C10 1.387(6)
C9 H9 0.9500
C10 C11 1.382(7)
C10 H10 0.9500
C11 C12 1.371(7)
C11 H11 0.9500
C12 C13 1.385(6)
C12 H12 0.9500
C13 H13 0.9500
C14 C15 1.387(5)
C14 C19 1.403(5)
C14 P2 1.827(4)
C15 C16 1.395(6)
C15 H15 0.9500
C16 C17 1.389(6)
C16 H16 0.9500
C17 C18 1.386(6)
C17 H17 0.9500
C18 C19 1.385(6)
C18 H18 0.9500
C19 H19 0.9500
C20 C25 1.387(6)
C20 C21 1.388(5)
C20 P2 1.830(4)
C21 C22 1.395(6)
C21 H21 0.9500
C22 C23 1.376(8)
C22 H22 0.9500
C23 C24 1.374(8)
C23 H23 0.9500
C24 C25 1.391(6)
C24 H24 0.9500
C25 H25 0.9500
C26 Si2 1.892(4)
C26 H26A 0.9800
C26 H26B 0.9800
C26 H26C 0.9800
C27 Si2 1.863(4)
C27 H27A 0.9800
C27 H27B 0.9800
C27 H27C 0.9800
C28 Si2 1.877(4)
C28 H28A 0.9800
C28 H28B 0.9800
C28 H28C 0.9800
C29 Si1 1.865(5)
C29 H29A 0.9800
C29 H29B 0.9800
C29 H29C 0.9800
C30 Si1 1.875(5)
C30 H30A 0.9800
C30 H30B 0.9800
C30 H30C 0.9800
C31 Si1 1.867(5)
C31 H31A 0.9800
C31 H31B 0.9800
C31 H31C 0.9800
C32 O1 1.439(6)
C32 C33 1.482(8)
C32 H32A 0.9900
C32 H32B 0.9900
C33 C34 1.504(9)
C33 H33A 0.9900
C33 H33B 0.9900
C34 C35 1.499(8)
C34 H34A 0.9900
C34 H34B 0.9900
C35 O1 1.434(6)
C35 H35A 0.9900
C35 H35B 0.9900
C36 C37 1.388(10)
C36 O2 1.411(6)
C36 H36A 0.9900
C36 H36B 0.9900
C37 C38 1.456(10)
C37 H37A 0.9900
C37 H37B 0.9900
C38 C39 1.534(10)
C38 H38A 0.9900
C38 H38B 0.9900
C39 O2 1.463(7)
C39 H39A 0.9900
C39 H39B 0.9900
B1 Yb1 2.634(5)
B1 H40 1.13(6)
B1 H41 0.83(7)
B1 H42 1.35(7)
B1 H43 1.12(6)
N1 P1 1.583(3)
N1 Si1 1.711(3)
N1 Yb1 2.506(3)
N2 P2 1.579(3)
N2 Si2 1.712(3)
N2 Yb1 2.512(3)
O1 Yb1 2.500(3)
O2 Yb1 2.487(3)
P1 Yb1 3.1419(12)
P2 Yb1 3.1625(13)
Yb1 H40 2.38(6)
Yb1 H41 2.44(7)
